data_4021714
loop_
_publ_author_name
'Fudong Wang'
'Zuo Xiao'
'Zhipeng Yao'
'Zhenshan Jia'
'Shaohua Huang'
'Liangbing Gan'
'Jiang Zhou'
'Gu Yuan'
'Shiwei Zhang'

_publ_section_title
;
 Lewis Acid Promoted Preparation of Isomerically Pure Fullerenols
 from Fullerene Peroxides C~60~(OOt-Bu)~6~ and C~60~(O)(OOt-Bu)~6~
;
_journal_name_full 'Journal of Organic Chemistry'
_journal_page_first 4374
_journal_page_last 4382
_journal_paper_doi 10.1021/jo060012o
_journal_volume 71
_journal_year 2006
_chemical_formula_sum 'C81 H46 Cl4 O12'
_chemical_formula_weight 1352.98
_chemical_name_systematic
; 
 ? 
;
_space_group_IT_number 14
_symmetry_cell_setting monoclinic
_symmetry_space_group_name_Hall '-P 2ybc'
_symmetry_space_group_name_H-M 'P 1 21/c 1'
_atom_sites_solution_hydrogens
;
                                  hydrogen atoms are generated by HFIX
                                  instructions
;
_atom_sites_solution_primary direct
_atom_sites_solution_secondary difmap
_audit_creation_method SHELXL-97
_cell_angle_alpha 90.00
_cell_angle_beta 107.50(3)
_cell_angle_gamma 90.00
_cell_formula_units_Z 4
_cell_length_a 24.233(5)
_cell_length_b 13.861(3)
_cell_length_c 18.487(4)
_cell_measurement_reflns_used 37342
_cell_measurement_temperature 123(2)
_cell_measurement_theta_max 25.03
_cell_measurement_theta_min 1.91
_cell_volume 5922(2)
_computing_cell_refinement
;
                                   Molecular Structure Corporation (1994)
                                   MSC/AFC Diffractometer Control Software
                                   MSC, 3200 Research Forest Drive, The
                                   Woodlands, TX 77381 USA.
;
_computing_data_collection
;
                                   Molecular Structure Corporation (1994)
                                   MSC/AFC Diffractometer Control Software
                                   SC, 3200 Research Forest Drive, The
                                   Woodlands, TX 77381, USA.
;
_computing_data_reduction
;
                                   Sheldrick, G. M. (1998) SHELXS98, Program
                                   for the Solution of Crystal Structure,
                                   University of Gottingen, Germany.
;
_computing_molecular_graphics
;
                                   Interactive Molecular Graphics XP, Virsion
                                   4.2 for MSDOS (1990), Siemens Analytical
                                   X-ray Instruments Inc., Madison, Wisconsin,
                                   USA.
;
_computing_publication_material
;
                                   Sheldrick, G. M. (1998) SHELXL98, Program
                                   for the refinement of Crystal Structure,
                                   University of Gottingen, Germany.
;
_computing_structure_refinement
;
                                   Sheldrick, G. M. (1998) SHELXL98, Program
                                   for the Refinement of Crystal Structure,
                                   University of Gottingen, Germany.
;
_computing_structure_solution
;
                                   Sheldrick, G. M. (1998) SHELXS98, Program
                                   for the Solution of Crystal Structure,
                                   University of Gottingen, Germany.
;
_diffrn_ambient_temperature 293(2)
_diffrn_detector_area_resol_mean '100x100 microns'
_diffrn_measured_fraction_theta_full 0.994
_diffrn_measured_fraction_theta_max 0.994
_diffrn_measurement_device_type 'Rigaku RAXIS RAPID IP'
_diffrn_measurement_method Oscillation
_diffrn_radiation_monochromator graphite
_diffrn_radiation_source 'fine-focus sealed tube'
_diffrn_radiation_type MoK\a
_diffrn_radiation_wavelength 0.71073
_diffrn_reflns_av_R_equivalents 0.0760
_diffrn_reflns_av_sigmaI/netI 0.1513
_diffrn_reflns_limit_h_max 27
_diffrn_reflns_limit_h_min -28
_diffrn_reflns_limit_k_max 16
_diffrn_reflns_limit_k_min -16
_diffrn_reflns_limit_l_max 22
_diffrn_reflns_limit_l_min -22
_diffrn_reflns_number 37342
_diffrn_reflns_theta_full 25.03
_diffrn_reflns_theta_max 25.03
_diffrn_reflns_theta_min 1.91
_exptl_absorpt_coefficient_mu 0.274
_exptl_absorpt_correction_T_max 0.973
_exptl_absorpt_correction_T_min 0.825
_exptl_absorpt_correction_type empirical
_exptl_absorpt_process_details
; 
                                  HIGASHI, T. (1995). Abscor-Empirical
                                  Absorption
                                  Correction based on Fourier Series
                                  Approximation.Rigaku Corporation,Tokyo,
                                  Japan.
;
_exptl_crystal_colour 0.70
_exptl_crystal_density_diffrn 1.518
_exptl_crystal_density_method 'not measured'
_exptl_crystal_description Block
_exptl_crystal_F_000 2784
_exptl_crystal_size_max 0.40
_exptl_crystal_size_mid 0.10
_refine_diff_density_max 1.007
_refine_diff_density_min -0.708
_refine_diff_density_rms 0.079
_refine_ls_extinction_method none
_refine_ls_goodness_of_fit_ref 1.009
_refine_ls_hydrogen_treatment
;
                                  hydrogen coordinates ride on the coordinates
                                  of the previous atom, the isotropic U values
                                  are 1.2 OR 1.5 time over the U values of the
                                  previous atom.
;
_refine_ls_matrix_type full
_refine_ls_number_parameters 874
_refine_ls_number_reflns 10406
_refine_ls_number_restraints 0
_refine_ls_restrained_S_all 1.009
_refine_ls_R_factor_all 0.1739
_refine_ls_R_factor_gt 0.0820
_refine_ls_shift/su_max 0.000
_refine_ls_shift/su_mean 0.000
_refine_ls_structure_factor_coef Fsqd
_refine_ls_weighting_details 'calc w=1/[\s^2^(Fo^2^)+(0.0940P)^2^+0.0000P] where P=(Fo^2^+2Fc^2^)/3'
_refine_ls_weighting_scheme calc
_refine_ls_wR_factor_gt 0.1931
_refine_ls_wR_factor_ref 0.2205
_reflns_number_gt 4535
_reflns_number_total 10406
_reflns_threshold_expression >2sigma(I)
_cod_data_source_file jo060012osi20060103_095243.cif
_cod_depositor_comments
;
The following automatic conversions were performed:
'_symmetry_cell_setting' value 'Monoclinic' changed to 'monoclinic'
according to '/home/saulius/struct/CIF-dictionaries/cif_core.dic'
dictionary named 'cif_core.dic' version 2.4.1 from
2010-06-29.

'_exptl_absorpt_correction_type' value 'Empirical' changed to
'empirical' according to
'/home/saulius/struct/CIF-dictionaries/cif_core.dic' dictionary named
'cif_core.dic' version 2.4.1 from 2010-06-29.

Automatic conversion script
Id: cif_fix_enum 1527 2010-12-29 10:47:43Z saulius 
;
_cod_original_sg_symbol_H-M 'P 21/c'
_cod_database_code 4021714

loop_
_symmetry_equiv_pos_as_xyz
'x, y, z'
'-x, y+1/2, -z+1/2'
'-x, -y, -z'
'x, -y-1/2, z-1/2'

loop_
_atom_site_label
_atom_site_type_symbol
_atom_site_fract_x
_atom_site_fract_y
_atom_site_fract_z
_atom_site_U_iso_or_equiv
_atom_site_adp_type
_atom_site_occupancy
_atom_site_symmetry_multiplicity
_atom_site_calc_flag
_atom_site_refinement_flags
Cl1 Cl 0.35703(13) 0.3984(2) 0.04835(18) 0.1301(11) Uani 1 1 d .
Cl2 Cl 0.42182(16) 0.5528(3) 0.0077(2) 0.1684(15) Uani 1 1 d .
Cl3 Cl 0.39030(16) 0.5612(3) 0.1424(3) 0.206(2) Uani 1 1 d .
Cl4 Cl 0.47609(19) 0.4310(3) 0.1315(3) 0.245(3) Uani 1 1 d .
O1 O 0.24484(15) 0.8976(3) -0.0581(2) 0.0316(9) Uani 1 1 d .
O2 O 0.29119(15) 1.2213(3) -0.0010(2) 0.0396(10) Uani 1 1 d .
HO2 H 0.2916 1.1553 0.0436 0.080 Uiso 1 1 d .
O3 O 0.31994(14) 1.0419(3) -0.01737(19) 0.0364(10) Uani 1 1 d .
O4 O 0.30212(15) 1.0461(3) 0.0528(2) 0.0406(10) Uani 1 1 d .
O5 O 0.37270(15) 1.1048(3) -0.1536(2) 0.0386(10) Uani 1 1 d .
O6 O 0.39783(17) 1.1751(3) -0.1936(2) 0.0517(12) Uani 1 1 d .
O7 O 0.29791(16) 0.8411(3) -0.2519(2) 0.0414(11) Uani 1 1 d .
O8 O 0.35605(15) 0.8848(3) -0.2240(2) 0.0452(11) Uani 1 1 d .
O9 O 0.16717(15) 0.7651(3) -0.1464(2) 0.0368(10) Uani 1 1 d .
O10 O 0.21604(16) 0.7121(3) -0.1602(2) 0.0365(10) Uani 1 1 d .
O11 O 0.17331(14) 0.9825(3) 0.01446(18) 0.0283(9) Uani 1 1 d .
O12 O 0.11752(15) 0.9871(3) 0.02939(19) 0.0297(9) Uani 1 1 d .
C1 C 0.0740(2) 1.3020(4) -0.3845(3) 0.0365(15) Uani 1 1 d .
C2 C 0.0314(2) 1.2736(4) -0.3472(3) 0.0357(15) Uani 1 1 d .
C3 C 0.0070(2) 1.1807(5) -0.3797(3) 0.0397(16) Uani 1 1 d .
C4 C 0.0346(2) 1.1529(5) -0.4357(3) 0.0346(15) Uani 1 1 d .
C5 C 0.0758(3) 1.2270(5) -0.4397(3) 0.0401(16) Uani 1 1 d .
C6 C 0.1288(2) 1.2019(4) -0.4498(3) 0.0301(14) Uani 1 1 d .
C7 C 0.1805(3) 1.2486(4) -0.4073(3) 0.0323(14) Uani 1 1 d .
C8 C 0.1794(2) 1.3207(4) -0.3540(3) 0.0357(15) Uani 1 1 d .
C9 C 0.1244(2) 1.3479(4) -0.3434(3) 0.0323(14) Uani 1 1 d .
C10 C 0.1344(2) 1.3661(4) -0.2637(3) 0.0310(14) Uani 1 1 d .
C11 C 0.0938(2) 1.3403(4) -0.2296(3) 0.0278(13) Uani 1 1 d .
C12 C 0.0414(2) 1.2920(4) -0.2713(3) 0.0315(14) Uani 1 1 d .
C13 C 0.0266(2) 1.2204(4) -0.2234(3) 0.0311(14) Uani 1 1 d .
C14 C 0.0036(2) 1.1325(4) -0.2536(3) 0.0290(13) Uani 1 1 d .
C15 C -0.0065(2) 1.1140(5) -0.3337(3) 0.0372(15) Uani 1 1 d .
C16 C 0.0063(2) 1.0117(4) -0.3404(3) 0.0344(15) Uani 1 1 d .
C17 C 0.0337(2) 0.9858(4) -0.3944(3) 0.0360(15) Uani 1 1 d .
C18 C 0.0473(2) 1.0579(5) -0.4440(3) 0.0360(15) Uani 1 1 d .
C19 C 0.0804(2) 0.9147(4) -0.3748(3) 0.0306(14) Uani 1 1 d .
C20 C 0.1220(3) 0.9427(4) -0.4109(3) 0.0363(15) Uani 1 1 d .
C21 C 0.1014(2) 1.0289(4) -0.4537(3) 0.0306(14) Uani 1 1 d .
C22 C 0.1423(3) 1.1011(5) -0.4571(3) 0.0366(15) Uani 1 1 d .
C23 C 0.2030(2) 1.0873(4) -0.4187(3) 0.0333(14) Uani 1 1 d .
C24 C 0.2275(2) 1.1776(4) -0.3868(3) 0.0327(14) Uani 1 1 d .
C25 C 0.2689(2) 1.1810(4) -0.3166(3) 0.0322(14) Uani 1 1 d .
C26 C 0.2670(2) 1.2537(4) -0.2620(3) 0.0286(13) Uani 1 1 d .
C27 C 0.2227(2) 1.3241(4) -0.2809(3) 0.0313(14) Uani 1 1 d .
C28 C 0.1949(2) 1.3514(4) -0.2251(3) 0.0309(14) Uani 1 1 d .
C29 C 0.2126(2) 1.3075(4) -0.1552(3) 0.0265(13) Uani 1 1 d .
C30 C 0.1705(2) 1.2807(4) -0.1176(3) 0.0252(12) Uani 1 1 d .
C31 C 0.1122(2) 1.2971(4) -0.1540(3) 0.0263(13) Uani 1 1 d .
C32 C 0.0708(2) 1.2241(4) -0.1512(3) 0.0284(13) Uani 1 1 d .
C33 C 0.0905(2) 1.1382(4) -0.1108(3) 0.0212(12) Uani 1 1 d .
C34 C 0.0663(2) 1.0470(4) -0.1427(3) 0.0245(12) Uani 1 1 d .
C35 C 0.0230(2) 1.0446(4) -0.2120(3) 0.0306(13) Uani 1 1 d .
C36 C 0.0252(2) 0.9720(4) -0.2665(3) 0.0324(14) Uani 1 1 d .
C37 C 0.0705(2) 0.9042(4) -0.2471(3) 0.0285(13) Uani 1 1 d .
C38 C 0.0981(2) 0.8761(4) -0.3037(3) 0.0305(14) Uani 1 1 d .
C39 C 0.1581(2) 0.8590(4) -0.2638(3) 0.0280(13) Uani 1 1 d .
C40 C 0.1980(2) 0.8861(4) -0.2979(3) 0.0284(13) Uani 1 1 d .
C41 C 0.1808(2) 0.9303(4) -0.3735(3) 0.0299(14) Uani 1 1 d .
C42 C 0.2226(2) 1.0026(4) -0.3760(3) 0.0326(14) Uani 1 1 d .
C43 C 0.2672(2) 1.0064(4) -0.3055(3) 0.0305(14) Uani 1 1 d .
C44 C 0.2902(2) 1.0920(4) -0.2767(3) 0.0304(14) Uani 1 1 d .
C45 C 0.3109(2) 1.1131(4) -0.1893(3) 0.0278(13) Uani 1 1 d .
C46 C 0.2856(2) 1.2138(4) -0.1872(3) 0.0274(13) Uani 1 1 d .
C47 C 0.2584(2) 1.2390(4) -0.1343(3) 0.0268(13) Uani 1 1 d .
C48 C 0.2529(2) 1.1777(4) -0.0697(3) 0.0256(13) Uani 1 1 d .
C49 C 0.1908(2) 1.1938(4) -0.0756(3) 0.0242(12) Uani 1 1 d .
C50 C 0.1508(2) 1.1228(4) -0.0724(3) 0.0241(12) Uani 1 1 d .
C51 C 0.1642(2) 1.0168(4) -0.0622(3) 0.0242(12) Uani 1 1 d .
C52 C 0.1110(2) 0.9746(4) -0.1224(3) 0.0250(12) Uani 1 1 d .
C53 C 0.1127(2) 0.9071(4) -0.1739(3) 0.0253(13) Uani 1 1 d .
C54 C 0.1682(2) 0.8581(4) -0.1787(3) 0.0260(13) Uani 1 1 d .
C55 C 0.2196(2) 0.9179(4) -0.1379(3) 0.0272(13) Uani 1 1 d .
C56 C 0.2196(2) 0.9924(4) -0.0785(3) 0.0251(12) Uani 1 1 d .
C57 C 0.2676(2) 1.0682(4) -0.0772(3) 0.0307(14) Uani 1 1 d .
C58 C 0.2828(2) 1.0425(4) -0.1499(3) 0.0269(13) Uani 1 1 d .
C59 C 0.2602(2) 0.9578(4) -0.1791(3) 0.0284(13) Uani 1 1 d .
C60 C 0.2595(2) 0.9203(4) -0.2566(3) 0.0286(13) Uani 1 1 d .
C61 C 0.3483(2) 0.9969(5) 0.1123(3) 0.0435(17) Uani 1 1 d .
C62 C 0.3486(3) 0.8918(5) 0.0946(4) 0.058(2) Uani 1 1 d .
H62A H 0.3114 0.8646 0.0906 0.087 Uiso 1 1 calc R
H62B H 0.3777 0.8599 0.1344 0.087 Uiso 1 1 calc R
H62C H 0.3570 0.8835 0.0474 0.087 Uiso 1 1 calc R
C63 C 0.3281(3) 1.0174(5) 0.1808(3) 0.0543(19) Uani 1 1 d .
H63A H 0.3289 1.0857 0.1897 0.081 Uiso 1 1 calc R
H63B H 0.3533 0.9857 0.2245 0.081 Uiso 1 1 calc R
H63C H 0.2893 0.9939 0.1716 0.081 Uiso 1 1 calc R
C64 C 0.4053(2) 1.0471(6) 0.1208(4) 0.062(2) Uani 1 1 d .
H64A H 0.4020 1.1140 0.1324 0.093 Uiso 1 1 calc R
H64B H 0.4149 1.0419 0.0742 0.093 Uiso 1 1 calc R
H64C H 0.4351 1.0174 0.1610 0.093 Uiso 1 1 calc R
C65 C 0.4449(3) 1.2226(5) -0.1375(4) 0.056(2) Uani 1 1 d .
C66 C 0.4867(3) 1.1487(6) -0.0925(5) 0.094(3) Uani 1 1 d .
H66A H 0.5012 1.1107 -0.1262 0.141 Uiso 1 1 calc R
H66B H 0.4673 1.1075 -0.0662 0.141 Uiso 1 1 calc R
H66C H 0.5183 1.1807 -0.0564 0.141 Uiso 1 1 calc R
C67 C 0.4222(3) 1.2801(6) -0.0840(6) 0.110(4) Uani 1 1 d .
H67A H 0.3953 1.3275 -0.1120 0.165 Uiso 1 1 calc R
H67B H 0.4537 1.3118 -0.0476 0.165 Uiso 1 1 calc R
H67C H 0.4030 1.2378 -0.0582 0.165 Uiso 1 1 calc R
C68 C 0.4689(4) 1.2864(7) -0.1882(5) 0.112(4) Uani 1 1 d .
H68A H 0.4822 1.2466 -0.2221 0.168 Uiso 1 1 calc R
H68B H 0.5006 1.3239 -0.1573 0.168 Uiso 1 1 calc R
H68C H 0.4390 1.3288 -0.2170 0.168 Uiso 1 1 calc R
C69 C 0.3938(2) 0.8175(5) -0.1656(4) 0.0440(16) Uani 1 1 d .
C70 C 0.3944(3) 0.7227(5) -0.2014(4) 0.060(2) Uani 1 1 d .
H70A H 0.3570 0.6931 -0.2116 0.090 Uiso 1 1 calc R
H70B H 0.4230 0.6822 -0.1678 0.090 Uiso 1 1 calc R
H70C H 0.4035 0.7310 -0.2480 0.090 Uiso 1 1 calc R
C71 C 0.3715(3) 0.8155(5) -0.0977(4) 0.0579(19) Uani 1 1 d .
H71A H 0.3719 0.8797 -0.0780 0.087 Uiso 1 1 calc R
H71B H 0.3957 0.7745 -0.0593 0.087 Uiso 1 1 calc R
H71C H 0.3326 0.7911 -0.1127 0.087 Uiso 1 1 calc R
C72 C 0.4503(3) 0.8674(6) -0.1484(4) 0.067(2) Uani 1 1 d .
H72A H 0.4479 0.9287 -0.1253 0.101 Uiso 1 1 calc R
H72B H 0.4600 0.8772 -0.1945 0.101 Uiso 1 1 calc R
H72C H 0.4796 0.8287 -0.1142 0.101 Uiso 1 1 calc R
C73 C 0.2252(2) 0.6285(4) -0.1109(3) 0.0351(15) Uani 1 1 d .
C74 C 0.2525(3) 0.6604(5) -0.0279(3) 0.0486(17) Uani 1 1 d .
H74A H 0.2875 0.6955 -0.0235 0.073 Uiso 1 1 calc R
H74B H 0.2612 0.6045 0.0042 0.073 Uiso 1 1 calc R
H74C H 0.2259 0.7010 -0.0127 0.073 Uiso 1 1 calc R
C75 C 0.1700(2) 0.5714(4) -0.1219(4) 0.0450(17) Uani 1 1 d .
H75A H 0.1436 0.6080 -0.1031 0.067 Uiso 1 1 calc R
H75B H 0.1788 0.5116 -0.0947 0.067 Uiso 1 1 calc R
H75C H 0.1527 0.5584 -0.1749 0.067 Uiso 1 1 calc R
C76 C 0.2691(3) 0.5735(4) -0.1394(4) 0.0476(17) Uani 1 1 d .
H76A H 0.3035 0.6117 -0.1314 0.071 Uiso 1 1 calc R
H76B H 0.2528 0.5602 -0.1925 0.071 Uiso 1 1 calc R
H76C H 0.2787 0.5138 -0.1121 0.071 Uiso 1 1 calc R
C77 C 0.1109(2) 0.8962(4) 0.0664(3) 0.0317(14) Uani 1 1 d .
C78 C 0.1587(3) 0.8878(5) 0.1410(3) 0.0489(18) Uani 1 1 d .
H78A H 0.1577 0.9428 0.1721 0.073 Uiso 1 1 calc R
H78B H 0.1955 0.8854 0.1314 0.073 Uiso 1 1 calc R
H78C H 0.1534 0.8300 0.1667 0.073 Uiso 1 1 calc R
C79 C 0.0533(3) 0.9103(5) 0.0806(4) 0.0536(19) Uani 1 1 d .
H79A H 0.0555 0.9646 0.1135 0.080 Uiso 1 1 calc R
H79B H 0.0438 0.8534 0.1039 0.080 Uiso 1 1 calc R
H79C H 0.0240 0.9218 0.0332 0.080 Uiso 1 1 calc R
C80 C 0.1105(3) 0.8116(4) 0.0158(3) 0.0441(16) Uani 1 1 d .
H80A H 0.1478 0.8056 0.0080 0.066 Uiso 1 1 calc R
H80B H 0.0816 0.8212 -0.0322 0.066 Uiso 1 1 calc R
H80C H 0.1020 0.7539 0.0391 0.066 Uiso 1 1 calc R
C81 C 0.4094(4) 0.4808(8) 0.0874(7) 0.120(4) Uani 1 1 d .

loop_
_atom_site_aniso_label
_atom_site_aniso_U_11
_atom_site_aniso_U_22
_atom_site_aniso_U_33
_atom_site_aniso_U_23
_atom_site_aniso_U_13
_atom_site_aniso_U_12
Cl1 0.135(2) 0.121(2) 0.146(3) -0.022(2) 0.061(2) -0.036(2)
Cl2 0.178(3) 0.172(4) 0.154(3) 0.003(3) 0.048(3) -0.040(3)
Cl3 0.136(3) 0.252(5) 0.253(5) -0.123(4) 0.093(3) -0.069(3)
Cl4 0.164(4) 0.201(5) 0.311(7) 0.031(4) -0.018(4) 0.015(3)
O1 0.036(2) 0.030(2) 0.031(2) 0.0076(18) 0.0133(18) 0.0057(18)
O2 0.039(2) 0.047(3) 0.028(2) -0.0101(19) 0.0034(18) -0.013(2)
O3 0.030(2) 0.052(3) 0.026(2) 0.0014(19) 0.0049(17) 0.0093(19)
O4 0.036(2) 0.064(3) 0.026(2) 0.001(2) 0.0151(18) 0.008(2)
O5 0.025(2) 0.047(3) 0.048(3) 0.001(2) 0.0175(18) -0.0083(19)
O6 0.042(2) 0.065(3) 0.054(3) 0.004(2) 0.023(2) -0.021(2)
O7 0.037(2) 0.040(3) 0.051(3) -0.004(2) 0.018(2) 0.005(2)
O8 0.028(2) 0.050(3) 0.060(3) 0.001(2) 0.017(2) 0.002(2)
O9 0.040(2) 0.029(2) 0.051(3) 0.0019(19) 0.028(2) 0.0030(19)
O10 0.046(2) 0.026(2) 0.044(2) 0.0075(19) 0.024(2) 0.0100(19)
O11 0.031(2) 0.034(2) 0.020(2) 0.0080(17) 0.0094(16) -0.0017(17)
O12 0.041(2) 0.027(2) 0.029(2) 0.0028(17) 0.0228(17) 0.0005(18)
C1 0.045(4) 0.040(4) 0.026(3) 0.016(3) 0.013(3) 0.015(3)
C2 0.024(3) 0.033(4) 0.045(4) 0.010(3) 0.002(3) 0.011(3)
C3 0.021(3) 0.059(5) 0.033(4) 0.012(3) 0.000(3) 0.006(3)
C4 0.033(3) 0.046(4) 0.016(3) 0.005(3) -0.006(3) 0.003(3)
C5 0.049(4) 0.049(4) 0.016(3) 0.013(3) -0.001(3) 0.003(3)
C6 0.041(3) 0.037(4) 0.012(3) 0.012(3) 0.008(3) 0.000(3)
C7 0.054(4) 0.030(3) 0.020(3) 0.012(3) 0.021(3) -0.006(3)
C8 0.049(4) 0.019(3) 0.043(4) 0.016(3) 0.020(3) -0.003(3)
C9 0.047(4) 0.014(3) 0.038(4) 0.017(3) 0.016(3) 0.006(3)
C10 0.047(4) 0.008(3) 0.041(4) 0.004(3) 0.017(3) 0.010(3)
C11 0.038(3) 0.018(3) 0.033(3) 0.000(2) 0.018(3) 0.011(3)
C12 0.032(3) 0.028(3) 0.040(4) 0.009(3) 0.019(3) 0.016(3)
C13 0.022(3) 0.040(4) 0.033(3) 0.004(3) 0.012(3) 0.014(3)
C14 0.017(3) 0.034(4) 0.037(3) 0.002(3) 0.010(2) 0.004(3)
C15 0.022(3) 0.045(4) 0.039(4) 0.008(3) 0.000(3) 0.003(3)
C16 0.018(3) 0.048(4) 0.037(4) -0.005(3) 0.007(3) -0.014(3)
C17 0.030(3) 0.048(4) 0.022(3) -0.009(3) -0.004(3) -0.017(3)
C18 0.038(4) 0.048(4) 0.015(3) -0.006(3) -0.003(3) -0.011(3)
C19 0.036(3) 0.035(4) 0.018(3) -0.017(3) 0.004(3) -0.011(3)
C20 0.051(4) 0.039(4) 0.024(3) -0.018(3) 0.019(3) -0.009(3)
C21 0.044(4) 0.035(4) 0.012(3) -0.010(3) 0.008(3) -0.004(3)
C22 0.051(4) 0.049(4) 0.013(3) 0.000(3) 0.014(3) -0.004(3)
C23 0.047(4) 0.039(4) 0.023(3) -0.005(3) 0.025(3) 0.000(3)
C24 0.038(3) 0.046(4) 0.023(3) 0.007(3) 0.023(3) -0.004(3)
C25 0.028(3) 0.040(4) 0.040(4) 0.003(3) 0.027(3) -0.003(3)
C26 0.032(3) 0.022(3) 0.039(3) 0.001(3) 0.022(3) -0.014(3)
C27 0.042(3) 0.022(3) 0.036(3) 0.002(3) 0.021(3) -0.015(3)
C28 0.050(4) 0.012(3) 0.033(3) -0.002(3) 0.016(3) -0.007(3)
C29 0.035(3) 0.014(3) 0.028(3) -0.011(2) 0.007(3) -0.012(3)
C30 0.042(3) 0.011(3) 0.027(3) -0.006(2) 0.017(3) -0.002(2)
C31 0.043(3) 0.013(3) 0.028(3) -0.003(2) 0.020(3) 0.004(3)
C32 0.035(3) 0.025(3) 0.030(3) -0.005(3) 0.016(3) 0.009(3)
C33 0.029(3) 0.020(3) 0.023(3) -0.001(2) 0.021(2) 0.001(2)
C34 0.020(3) 0.035(3) 0.023(3) 0.011(3) 0.014(2) 0.002(3)
C35 0.027(3) 0.030(3) 0.039(4) -0.009(3) 0.017(3) -0.011(3)
C36 0.022(3) 0.033(4) 0.040(4) 0.000(3) 0.006(3) -0.010(3)
C37 0.040(3) 0.019(3) 0.031(3) -0.005(3) 0.018(3) -0.014(3)
C38 0.045(4) 0.013(3) 0.031(3) -0.008(2) 0.008(3) -0.018(3)
C39 0.041(3) 0.013(3) 0.037(3) -0.004(2) 0.022(3) -0.002(2)
C40 0.039(3) 0.019(3) 0.030(3) -0.007(3) 0.015(3) 0.006(3)
C41 0.042(3) 0.028(3) 0.024(3) -0.012(3) 0.017(3) 0.002(3)
C42 0.045(3) 0.033(4) 0.029(3) -0.010(3) 0.025(3) 0.001(3)
C43 0.029(3) 0.039(4) 0.031(3) -0.005(3) 0.021(3) 0.006(3)
C44 0.024(3) 0.041(4) 0.035(3) -0.005(3) 0.021(3) 0.002(3)
C45 0.015(3) 0.039(4) 0.030(3) -0.005(3) 0.008(2) 0.000(2)
C46 0.021(3) 0.026(3) 0.038(3) -0.006(3) 0.014(3) -0.012(2)
C47 0.025(3) 0.027(3) 0.025(3) -0.009(2) 0.003(2) -0.010(3)
C48 0.027(3) 0.031(3) 0.019(3) -0.005(2) 0.007(2) -0.009(3)
C49 0.036(3) 0.031(3) 0.010(3) -0.011(2) 0.013(2) -0.004(3)
C50 0.036(3) 0.031(3) 0.010(3) 0.000(2) 0.015(2) 0.000(3)
C51 0.033(3) 0.025(3) 0.018(3) -0.001(2) 0.013(2) -0.001(2)
C52 0.029(3) 0.023(3) 0.028(3) 0.006(3) 0.016(2) -0.007(2)
C53 0.033(3) 0.020(3) 0.026(3) 0.006(2) 0.014(3) -0.010(2)
C54 0.031(3) 0.011(3) 0.036(3) 0.006(2) 0.010(3) 0.001(2)
C55 0.035(3) 0.027(3) 0.021(3) 0.009(2) 0.011(3) 0.012(3)
C56 0.032(3) 0.018(3) 0.025(3) 0.000(2) 0.009(2) 0.006(2)
C57 0.019(3) 0.033(4) 0.036(3) 0.000(3) 0.003(2) 0.003(2)
C58 0.020(3) 0.034(4) 0.028(3) 0.003(3) 0.009(2) 0.005(3)
C59 0.032(3) 0.024(3) 0.028(3) 0.008(3) 0.007(3) 0.007(3)
C60 0.029(3) 0.023(3) 0.040(3) 0.003(3) 0.020(3) 0.014(2)
C61 0.039(4) 0.064(5) 0.024(3) 0.005(3) 0.005(3) 0.018(3)
C62 0.079(5) 0.050(5) 0.039(4) 0.007(3) 0.010(4) 0.021(4)
C63 0.062(4) 0.070(5) 0.029(4) 0.001(3) 0.012(3) 0.015(4)
C64 0.029(4) 0.102(6) 0.050(4) -0.004(4) 0.002(3) 0.003(4)
C65 0.027(4) 0.052(5) 0.088(6) -0.012(4) 0.016(4) -0.012(3)
C66 0.031(4) 0.106(8) 0.122(8) -0.021(6) -0.012(4) -0.011(4)
C67 0.062(5) 0.080(7) 0.179(10) -0.059(7) 0.022(6) -0.024(5)
C68 0.083(6) 0.138(9) 0.121(8) 0.001(7) 0.039(6) -0.059(6)
C69 0.039(4) 0.040(4) 0.056(4) -0.001(3) 0.018(3) 0.006(3)
C70 0.061(4) 0.048(5) 0.067(5) -0.004(4) 0.012(4) 0.023(4)
C71 0.068(5) 0.048(5) 0.055(5) -0.001(4) 0.015(4) 0.010(4)
C72 0.032(4) 0.081(6) 0.086(6) 0.002(5) 0.012(4) 0.009(4)
C73 0.049(4) 0.021(3) 0.034(4) 0.009(3) 0.010(3) 0.010(3)
C74 0.061(4) 0.038(4) 0.049(4) 0.007(3) 0.019(3) 0.011(3)
C75 0.051(4) 0.027(4) 0.060(4) 0.010(3) 0.021(3) 0.004(3)
C76 0.061(4) 0.033(4) 0.059(4) -0.003(3) 0.033(4) 0.007(3)
C77 0.043(3) 0.024(3) 0.031(3) 0.005(3) 0.017(3) 0.000(3)
C78 0.071(5) 0.044(4) 0.035(4) 0.007(3) 0.020(3) -0.007(4)
C79 0.057(4) 0.045(4) 0.076(5) 0.018(4) 0.046(4) -0.002(3)
C80 0.066(4) 0.031(4) 0.036(4) -0.004(3) 0.016(3) -0.016(3)
C81 0.086(7) 0.123(10) 0.156(11) -0.043(8) 0.043(7) -0.003(7)

loop_
_atom_type_symbol
_atom_type_description
_atom_type_scat_dispersion_real
_atom_type_scat_dispersion_imag
_atom_type_scat_source
C C 0.0033 0.0016 'International Tables Vol C Tables 4.2.6.8 and 6.1.1.4'
H H 0.0000 0.0000 'International Tables Vol C Tables 4.2.6.8 and 6.1.1.4'
O O 0.0106 0.0060 'International Tables Vol C Tables 4.2.6.8 and 6.1.1.4'
Cl Cl 0.1484 0.1585 'International Tables Vol C Tables 4.2.6.8 and 6.1.1.4'

loop_
_geom_angle_atom_site_label_1
_geom_angle_atom_site_label_2
_geom_angle_atom_site_label_3
_geom_angle
C55 O1 C56 62.7(3)
C57 O3 O4 103.7(3)
C61 O4 O3 106.1(3)
C45 O5 O6 104.4(4)
O5 O6 C65 107.4(4)
C60 O7 O8 104.1(4)
O7 O8 C69 107.8(4)
C54 O9 O10 105.1(3)
C73 O10 O9 105.5(4)
O12 O11 C51 107.1(3)
O11 O12 C77 106.7(3)
C9 C1 C2 119.8(5)
C9 C1 C5 120.1(5)
C2 C1 C5 108.2(5)
C12 C2 C1 120.1(5)
C12 C2 C3 120.4(5)
C1 C2 C3 107.3(5)
C15 C3 C4 121.1(6)
C15 C3 C2 118.9(6)
C4 C3 C2 108.2(5)
C18 C4 C3 120.3(6)
C18 C4 C5 119.6(6)
C3 C4 C5 108.8(5)
C6 C5 C4 120.4(6)
C6 C5 C1 119.4(5)
C4 C5 C1 107.5(5)
C5 C6 C7 120.5(5)
C5 C6 C22 119.7(5)
C7 C6 C22 107.8(5)
C6 C7 C8 120.7(5)
C6 C7 C24 108.9(5)
C8 C7 C24 118.2(5)
C7 C8 C27 121.1(5)
C7 C8 C9 119.3(5)
C27 C8 C9 107.7(5)
C1 C9 C10 119.4(5)
C1 C9 C8 120.0(5)
C10 C9 C8 107.7(5)
C11 C10 C28 120.1(5)
C11 C10 C9 120.2(5)
C28 C10 C9 108.4(5)
C10 C11 C12 121.1(5)
C10 C11 C31 119.6(5)
C12 C11 C31 106.8(5)
C2 C12 C11 119.4(5)
C2 C12 C13 119.9(5)
C11 C12 C13 109.3(5)
C14 C13 C32 120.2(5)
C14 C13 C12 120.0(5)
C32 C13 C12 107.0(5)
C13 C14 C35 120.0(5)
C13 C14 C15 119.4(5)
C35 C14 C15 108.9(5)
C3 C15 C14 121.3(6)
C3 C15 C16 120.6(6)
C14 C15 C16 106.4(5)
C17 C16 C36 120.2(5)
C17 C16 C15 117.7(5)
C36 C16 C15 108.1(5)
C16 C17 C18 121.1(6)
C16 C17 C19 119.6(5)
C18 C17 C19 108.3(5)
C4 C18 C21 121.8(5)
C4 C18 C17 119.1(5)
C21 C18 C17 105.9(5)
C38 C19 C20 119.9(5)
C38 C19 C17 119.9(5)
C20 C19 C17 107.8(5)
C41 C20 C19 119.8(5)
C41 C20 C21 120.6(5)
C19 C20 C21 107.9(5)
C22 C21 C18 119.0(5)
C22 C21 C20 118.5(5)
C18 C21 C20 110.1(5)
C21 C22 C6 119.5(5)
C21 C22 C23 120.5(5)
C6 C22 C23 107.9(5)
C42 C23 C24 117.8(5)
C42 C23 C22 120.5(5)
C24 C23 C22 108.8(5)
C25 C24 C23 120.7(5)
C25 C24 C7 120.5(5)
C23 C24 C7 106.6(5)
C24 C25 C26 121.1(5)
C24 C25 C44 119.7(5)
C26 C25 C44 108.7(5)
C27 C26 C46 120.2(5)
C27 C26 C25 119.5(5)
C46 C26 C25 109.9(5)
C26 C27 C28 119.1(5)
C26 C27 C8 119.6(5)
C28 C27 C8 108.3(5)
C29 C28 C10 120.8(5)
C29 C28 C27 118.4(5)
C10 C28 C27 107.9(5)
C28 C29 C47 123.2(5)
C28 C29 C30 120.0(5)
C47 C29 C30 107.7(5)
C31 C30 C49 122.2(5)
C31 C30 C29 119.1(5)
C49 C30 C29 107.4(4)
C30 C31 C32 119.2(5)
C30 C31 C11 120.3(5)
C32 C31 C11 107.8(5)
C33 C32 C31 118.9(5)
C33 C32 C13 120.0(5)
C31 C32 C13 109.0(5)
C32 C33 C50 121.4(5)
C32 C33 C34 119.4(4)
C50 C33 C34 107.5(4)
C35 C34 C33 120.0(5)
C35 C34 C52 121.5(5)
C33 C34 C52 108.7(4)
C34 C35 C36 119.1(5)
C34 C35 C14 120.4(5)
C36 C35 C14 107.0(5)
C37 C36 C35 118.7(5)
C37 C36 C16 120.4(5)
C35 C36 C16 109.6(5)
C36 C37 C53 120.2(5)
C36 C37 C38 119.3(5)
C53 C37 C38 109.6(5)
C19 C38 C39 122.3(5)
C19 C38 C37 120.6(5)
C39 C38 C37 106.7(5)
C40 C39 C38 117.9(5)
C40 C39 C54 124.7(5)
C38 C39 C54 110.8(4)
C39 C40 C41 121.3(5)
C39 C40 C60 125.2(5)
C41 C40 C60 107.5(5)
C20 C41 C42 121.6(5)
C20 C41 C40 118.6(5)
C42 C41 C40 108.7(5)
C23 C42 C43 121.1(5)
C23 C42 C41 118.3(5)
C43 C42 C41 110.2(5)
C44 C43 C42 120.2(5)
C44 C43 C60 123.9(5)
C42 C43 C60 108.4(5)
C43 C44 C25 120.4(5)
C43 C44 C45 122.4(5)
C25 C44 C45 108.6(5)
O5 C45 C58 106.6(4)
O5 C45 C46 115.3(4)
C58 C45 C46 109.8(4)
O5 C45 C44 115.0(4)
C58 C45 C44 109.1(4)
C46 C45 C44 100.9(4)
C47 C46 C26 120.6(5)
C47 C46 C45 122.0(5)
C26 C46 C45 109.9(5)
C46 C47 C29 118.4(5)
C46 C47 C48 126.6(5)
C29 C47 C48 110.2(5)
O2 C48 C49 111.4(4)
O2 C48 C47 105.8(4)
C49 C48 C47 100.7(4)
O2 C48 C57 112.0(4)
C49 C48 C57 112.8(4)
C47 C48 C57 113.5(4)
C50 C49 C30 119.0(5)
C50 C49 C48 126.1(5)
C30 C49 C48 109.8(4)
C49 C50 C33 119.3(5)
C49 C50 C51 124.6(5)
C33 C50 C51 110.9(4)
O11 C51 C56 103.9(4)
O11 C51 C50 114.0(4)
C56 C51 C50 111.6(4)
O11 C51 C52 115.4(4)
C56 C51 C52 111.9(4)
C50 C51 C52 100.2(4)
C53 C52 C34 118.7(5)
C53 C52 C51 125.3(5)
C34 C52 C51 108.9(4)
C52 C53 C37 121.6(5)
C52 C53 C54 124.3(5)
C37 C53 C54 108.8(4)
O9 C54 C55 114.0(4)
O9 C54 C39 115.1(4)
C55 C54 C39 111.6(4)
O9 C54 C53 104.5(4)
C55 C54 C53 109.7(4)
C39 C54 C53 100.7(4)
O1 C55 C54 116.0(4)
O1 C55 C59 116.4(4)
C54 C55 C59 121.0(4)
O1 C55 C56 58.8(3)
C54 C55 C56 124.3(4)
C59 C55 C56 104.9(4)
O1 C56 C51 119.0(4)
O1 C56 C55 58.5(3)
C51 C56 C55 119.8(4)
O1 C56 C57 110.6(4)
C51 C56 C57 123.5(4)
C55 C56 C57 108.0(4)
O3 C57 C58 102.9(4)
O3 C57 C56 108.6(4)
C58 C57 C56 101.7(4)
O3 C57 C48 110.0(4)
C58 C57 C48 114.8(5)
C56 C57 C48 117.6(4)
C59 C58 C45 124.6(5)
C59 C58 C57 112.2(5)
C45 C58 C57 122.5(5)
C58 C59 C55 111.6(5)
C58 C59 C60 124.5(5)
C55 C59 C60 121.5(5)
O7 C60 C59 112.6(4)
O7 C60 C43 116.1(4)
C59 C60 C43 108.5(4)
O7 C60 C40 108.2(4)
C59 C60 C40 108.0(4)
C43 C60 C40 102.6(4)
O4 C61 C62 109.9(5)
O4 C61 C63 99.9(4)
C62 C61 C63 113.0(6)
O4 C61 C64 109.1(5)
C62 C61 C64 114.0(6)
C63 C61 C64 110.0(6)
O6 C65 C67 110.4(5)
O6 C65 C68 100.8(6)
C67 C65 C68 112.4(7)
O6 C65 C66 109.9(6)
C67 C65 C66 108.6(7)
C68 C65 C66 114.6(6)
C72 C69 C70 112.4(6)
C72 C69 O8 100.8(5)
C70 C69 O8 108.4(5)
C72 C69 C71 111.7(6)
C70 C69 C71 114.3(6)
O8 C69 C71 108.3(5)
O10 C73 C76 100.0(4)
O10 C73 C75 111.8(4)
C76 C73 C75 111.8(5)
O10 C73 C74 109.6(5)
C76 C73 C74 110.6(5)
C75 C73 C74 112.4(5)
O12 C77 C79 101.9(4)
O12 C77 C80 111.2(4)
C79 C77 C80 112.2(5)
O12 C77 C78 109.3(4)
C79 C77 C78 110.3(5)
C80 C77 C78 111.5(5)
Cl1 C81 Cl3 113.6(6)
Cl1 C81 Cl4 114.1(7)
Cl3 C81 Cl4 111.9(7)
Cl1 C81 Cl2 107.4(6)
Cl3 C81 Cl2 105.2(7)
Cl4 C81 Cl2 103.7(6)

loop_
_geom_bond_atom_site_label_1
_geom_bond_atom_site_label_2
_geom_bond_distance
Cl1 C81 1.699(10)
Cl2 C81 1.879(12)
Cl3 C81 1.666(10)
Cl4 C81 1.719(11)
O1 C55 1.445(6)
O1 C56 1.451(6)
O2 C48 1.458(6)
O3 C57 1.456(6)
O3 O4 1.487(5)
O4 C61 1.479(6)
O5 C45 1.448(6)
O5 O6 1.462(5)
O6 C65 1.449(7)
O7 C60 1.424(6)
O7 O8 1.476(5)
O8 C69 1.510(7)
O9 C54 1.425(6)
O9 O10 1.480(5)
O10 C73 1.450(6)
O11 O12 1.460(4)
O11 C51 1.448(6)
O12 C77 1.465(6)
C1 C9 1.385(8)
C1 C2 1.458(8)
C1 C5 1.466(8)
C2 C12 1.374(8)
C2 C3 1.468(8)
C3 C15 1.361(8)
C3 C4 1.443(8)
C4 C18 1.371(8)
C4 C5 1.449(8)
C5 C6 1.397(8)
C6 C7 1.419(7)
C6 C22 1.450(8)
C7 C8 1.409(8)
C7 C24 1.466(8)
C8 C27 1.442(8)
C8 C9 1.454(8)
C9 C10 1.442(8)
C10 C11 1.367(7)
C10 C28 1.439(8)
C11 C12 1.439(8)
C11 C31 1.461(7)
C12 C13 1.445(7)
C13 C14 1.387(8)
C13 C32 1.438(7)
C14 C35 1.442(8)
C14 C15 1.449(8)
C15 C16 1.464(8)
C16 C17 1.401(8)
C16 C36 1.416(8)
C17 C18 1.460(8)
C17 C19 1.462(8)
C18 C21 1.433(8)
C19 C38 1.363(7)
C19 C20 1.419(7)
C20 C41 1.394(8)
C20 C21 1.438(8)
C21 C22 1.424(8)
C22 C23 1.440(8)
C23 C42 1.416(8)
C23 C24 1.433(8)
C24 C25 1.382(7)
C25 C26 1.437(7)
C25 C44 1.450(8)
C26 C27 1.414(8)
C26 C46 1.429(7)
C27 C28 1.443(7)
C28 C29 1.375(7)
C29 C47 1.424(7)
C29 C30 1.447(7)
C30 C31 1.387(7)
C30 C49 1.436(7)
C31 C32 1.437(7)
C32 C33 1.411(7)
C33 C50 1.435(7)
C33 C34 1.443(7)
C34 C35 1.390(7)
C34 C52 1.442(7)
C35 C36 1.436(7)
C36 C37 1.407(7)
C37 C53 1.430(7)
C37 C38 1.453(7)
C38 C39 1.439(7)
C39 C40 1.356(7)
C39 C54 1.518(7)
C40 C41 1.466(7)
C40 C60 1.531(7)
C41 C42 1.437(7)
C42 C43 1.422(8)
C43 C44 1.350(8)
C43 C60 1.542(7)
C44 C45 1.568(7)
C45 C58 1.500(7)
C45 C46 1.529(7)
C46 C47 1.380(7)
C47 C48 1.503(7)
C48 C49 1.495(7)
C48 C57 1.575(7)
C49 C50 1.395(7)
C50 C51 1.504(7)
C51 C56 1.500(7)
C51 C52 1.542(7)
C52 C53 1.345(7)
C53 C54 1.532(7)
C54 C55 1.497(7)
C55 C59 1.517(7)
C55 C56 1.507(7)
C56 C57 1.562(7)
C57 C58 1.539(7)
C58 C59 1.339(7)
C59 C60 1.521(7)
C61 C62 1.493(9)
C61 C63 1.515(8)
C61 C64 1.513(8)
C65 C67 1.497(10)
C65 C68 1.525(10)
C65 C66 1.503(10)
C69 C72 1.480(8)
C69 C70 1.472(8)
C69 C71 1.509(9)
C73 C76 1.526(8)
C73 C75 1.515(8)
C73 C74 1.542(8)
C77 C79 1.507(8)
C77 C80 1.499(8)
C77 C78 1.515(8)

loop_
_geom_hbond_atom_site_label_D
_geom_hbond_atom_site_label_H
_geom_hbond_atom_site_label_A
_geom_hbond_distance_DH
_geom_hbond_distance_HA
_geom_hbond_distance_DA
_geom_hbond_angle_DHA
O2 HO2 O4 1.229(4) 1.536(4) 2.607(6) 140.8(2)
